data_7053913
loop_
_publ_author_name
'Wu, Huilu'
'Wang, Hua'
'Wang, Xiaoli'
'Pan, Guolong'
'Shi, Furong'
'Zhang, Yanhui'
'Bai, Yuchen'
'Kong, Jin'

_publ_section_title
;
 V-shaped ligand bis(2-benzimidazolylmethyl)amine containing three
 copper(ii) ternary complexes: synthesis, structure, DNA-binding
 properties and antioxidant activity
;
_journal_issue 3
_journal_name_full 'New Journal of Chemistry'
_journal_page_first 1052
_journal_paper_doi 10.1039/c3nj01145c
_journal_volume 38
_journal_year 2014
_chemical_formula_sum 'C20 H24 Cu N6 O7'
_chemical_formula_weight 523.99
_chemical_name_systematic
; 
 ? 
;
_space_group_IT_number 14
_symmetry_cell_setting monoclinic
_symmetry_space_group_name_Hall '-P 2ybc'
_symmetry_space_group_name_H-M 'P 1 21/c 1'
_atom_sites_solution_hydrogens geom
_atom_sites_solution_primary direct
_atom_sites_solution_secondary difmap
_audit_creation_method SHELXL-97
_cell_angle_alpha 90.00
_cell_angle_beta 97.711(2)
_cell_angle_gamma 90.00
_cell_formula_units_Z 4
_cell_length_a 17.298(2)
_cell_length_b 8.5102(10)
_cell_length_c 15.4923(18)
_cell_measurement_temperature 296(2)
_cell_volume 2260.0(5)
_computing_cell_refinement 'Bruker SMART'
_computing_data_collection 'Bruker SMART APEX II'
_computing_data_reduction 'Bruker SAINT'
_computing_structure_refinement 'SHELXL-97 (Sheldrick, 1997)'
_computing_structure_solution 'SHELXS-97 (Sheldrick, 1990)'
_diffrn_ambient_temperature 296(2)
_diffrn_measured_fraction_theta_full 0.999
_diffrn_measured_fraction_theta_max 0.999
_diffrn_measurement_device_type 'Bruker APEX II area detector'
_diffrn_measurement_method '\w scans'
_diffrn_radiation_monochromator graphite
_diffrn_radiation_source 'fine-focus sealed tube'
_diffrn_radiation_type MoK\a
_diffrn_radiation_wavelength 0.71073
_diffrn_reflns_av_R_equivalents 0.0309
_diffrn_reflns_av_sigmaI/netI 0.0282
_diffrn_reflns_limit_h_max 20
_diffrn_reflns_limit_h_min -20
_diffrn_reflns_limit_k_max 10
_diffrn_reflns_limit_k_min -9
_diffrn_reflns_limit_l_max 18
_diffrn_reflns_limit_l_min -18
_diffrn_reflns_number 15655
_diffrn_reflns_theta_full 25.00
_diffrn_reflns_theta_max 25.00
_diffrn_reflns_theta_min 2.38
_exptl_absorpt_coefficient_mu 1.021
_exptl_absorpt_correction_T_max 0.736
_exptl_absorpt_correction_T_min 0.671
_exptl_absorpt_correction_type multi-scan
_exptl_absorpt_process_details SADABS
_exptl_crystal_density_diffrn 1.540
_exptl_crystal_density_method 'not measured'
_exptl_crystal_description block
_exptl_crystal_F_000 1084
_exptl_crystal_size_max 0.40
_exptl_crystal_size_mid 0.38
_exptl_crystal_size_min 0.30
_refine_diff_density_max 2.230
_refine_diff_density_min -0.868
_refine_diff_density_rms 0.103
_refine_ls_extinction_method none
_refine_ls_goodness_of_fit_ref 1.120
_refine_ls_hydrogen_treatment mixed
_refine_ls_matrix_type full
_refine_ls_number_parameters 312
_refine_ls_number_reflns 3975
_refine_ls_number_restraints 28
_refine_ls_restrained_S_all 1.199
_refine_ls_R_factor_all 0.0633
_refine_ls_R_factor_gt 0.0506
_refine_ls_shift/su_max 0.000
_refine_ls_shift/su_mean 0.000
_refine_ls_structure_factor_coef Fsqd
_refine_ls_weighting_details 'calc w=1/[\s^2^(Fo^2^)+(0.1026P)^2^+2.3259P] where P=(Fo^2^+2Fc^2^)/3'
_refine_ls_weighting_scheme calc
_refine_ls_wR_factor_gt 0.1525
_refine_ls_wR_factor_ref 0.1621
_reflns_number_gt 3287
_reflns_number_total 3975
_reflns_threshold_expression >2sigma(I)
_cod_data_source_file c3nj01145c.txt
_cod_data_source_block 1
_cod_depositor_comments
;
The following automatic conversions were performed:

'_symmetry_cell_setting' value 'Monoclinic' changed to 'monoclinic'
according to
/usr/data/users/saulius/automatic-downloads/current/RSC/lib/dictionaries/cif_core.dic
dictionary named 'cif_core.dic' version 2.4.2 from
2011-04-26.

'_exptl_absorpt_correction_type' value 'Multi-scan'
changed to 'multi-scan' according to
/usr/data/users/saulius/automatic-downloads/current/RSC/lib/dictionaries/cif_core.dic
dictionary named 'cif_core.dic' version 2.4.2 from 2011-04-26.

Automatic conversion script
Id: cif_fix_values 2281 2013-09-26 08:29:07Z andrius 
;
_cod_original_cell_volume 2259.9(5)
_cod_original_sg_symbol_H-M P2(1)/c
_cod_database_code 7053913

loop_
_symmetry_equiv_pos_as_xyz
'x, y, z'
'-x, y+1/2, -z+1/2'
'-x, -y, -z'
'x, -y-1/2, z-1/2'

loop_
_atom_site_label
_atom_site_type_symbol
_atom_site_fract_x
_atom_site_fract_y
_atom_site_fract_z
_atom_site_U_iso_or_equiv
_atom_site_adp_type
_atom_site_occupancy
_atom_site_symmetry_multiplicity
_atom_site_calc_flag
_atom_site_refinement_flags
C19 C 0.1250(5) -0.2320(9) 1.0601(5) 0.091(2) Uani 1 1 d DU
H19A H 0.1584 -0.2950 1.0329 0.109 Uiso 1 1 calc R
H19B H 0.0945 -0.2763 1.0989 0.109 Uiso 1 1 calc R
Cu Cu 0.26810(3) 0.03166(5) 0.86161(3) 0.0226(2) Uani 1 1 d .
O4 O 0.39220(19) 0.6051(4) -0.0275(2) 0.0437(8) Uani 1 1 d .
O5 O 0.4256(3) 0.5416(4) 0.1063(3) 0.0637(12) Uani 1 1 d .
O6 O 0.3062(3) 0.5167(5) 0.0494(3) 0.0652(12) Uani 1 1 d .
O2 O 0.20369(16) -0.0799(3) 0.93579(17) 0.0289(6) Uani 1 1 d .
O1W O 0.2291(2) 0.3684(5) 0.8921(2) 0.0572(10) Uani 1 1 d D
H1W1 H 0.2111 0.4370 0.9234 0.086 Uiso 1 1 d RD
H1W2 H 0.2149 0.3137 0.9342 0.086 Uiso 1 1 d RD
O3 O 0.1612(2) 0.1446(4) 0.98799(19) 0.0441(8) Uani 1 1 d U
N1 N 0.3389(2) 0.1508(4) 0.7834(2) 0.0325(8) Uani 1 1 d .
H1 H 0.3358 0.0516 0.7931 0.039 Uiso 1 1 calc R
N3 N 0.1889(2) 0.0625(4) 0.7597(2) 0.0249(7) Uani 1 1 d .
N2 N 0.1543(2) 0.1830(4) 0.6330(2) 0.0307(8) Uani 1 1 d .
H2D H 0.1581 0.2401 0.5880 0.037 Uiso 1 1 calc R
N5 N 0.35803(19) 0.0756(4) 0.9508(2) 0.0229(7) Uani 1 1 d .
N6 N 0.3743(2) 0.5537(4) 0.0434(3) 0.0393(10) Uani 1 1 d .
N4 N 0.46192(19) 0.2219(4) 0.9926(2) 0.0270(7) Uani 1 1 d .
H7 H 0.4981 0.2905 0.9904 0.032 Uiso 1 1 calc R
C1 C 0.2908(2) 0.2291(5) 0.7099(2) 0.0286(9) Uani 1 1 d .
H1A H 0.3143 0.2159 0.6570 0.034 Uiso 1 1 calc R
H1B H 0.2870 0.3406 0.7216 0.034 Uiso 1 1 calc R
C2 C 0.2113(2) 0.1557(5) 0.6995(2) 0.0262(8) Uani 1 1 d .
C3 C 0.0888(3) 0.1024(5) 0.6504(3) 0.0311(9) Uani 1 1 d .
C4 C 0.0145(3) 0.0920(6) 0.6052(3) 0.0385(10) Uani 1 1 d .
H4A H 0.0007 0.1443 0.5527 0.046 Uiso 1 1 calc R
C5 C -0.0382(3) 0.0002(6) 0.6417(3) 0.0427(11) Uani 1 1 d .
H5A H -0.0886 -0.0104 0.6127 0.051 Uiso 1 1 calc R
C6 C -0.0180(3) -0.0775(6) 0.7210(3) 0.0419(11) Uani 1 1 d .
H6A H -0.0555 -0.1375 0.7438 0.050 Uiso 1 1 calc R
C7 C 0.0568(3) -0.0673(5) 0.7669(3) 0.0344(10) Uani 1 1 d .
H7A H 0.0703 -0.1203 0.8192 0.041 Uiso 1 1 calc R
C8 C 0.1105(3) 0.0256(5) 0.7309(3) 0.0280(9) Uani 1 1 d .
C9 C 0.3928(2) 0.2557(5) 0.8394(3) 0.0280(9) Uani 1 1 d .
H9A H 0.3703 0.3598 0.8415 0.034 Uiso 1 1 calc R
H9B H 0.4420 0.2645 0.8164 0.034 Uiso 1 1 calc R
C11 C 0.4514(2) 0.1282(5) 1.0637(3) 0.0274(9) Uani 1 1 d .
C12 C 0.4939(3) 0.1140(5) 1.1468(3) 0.0332(10) Uani 1 1 d .
H12A H 0.5371 0.1767 1.1647 0.040 Uiso 1 1 calc R
C13 C 0.4682(3) 0.0021(5) 1.2005(3) 0.0322(10) Uani 1 1 d .
H13A H 0.4950 -0.0115 1.2562 0.039 Uiso 1 1 calc R
C14 C 0.4023(3) -0.0926(5) 1.1735(3) 0.0328(10) Uani 1 1 d .
H14A H 0.3870 -0.1673 1.2116 0.039 Uiso 1 1 calc R
C15 C 0.3601(2) -0.0766(5) 1.0916(2) 0.0260(8) Uani 1 1 d .
H15A H 0.3166 -0.1386 1.0740 0.031 Uiso 1 1 calc R
C16 C 0.3854(2) 0.0355(4) 1.0368(3) 0.0235(8) Uani 1 1 d .
C10 C 0.4053(2) 0.1854(4) 0.9284(2) 0.0249(8) Uani 1 1 d .
C17 C 0.1650(3) -0.0032(6) 0.9858(3) 0.0371(9) Uani 1 1 d DU
C18 C 0.1210(3) -0.0884(8) 1.0447(3) 0.0572(13) Uani 1 1 d DU
H18 H 0.0867 -0.0302 1.0734 0.069 Uiso 1 1 calc R
O1 O 0.30858(18) -0.2213(3) 0.8273(2) 0.0320(7) Uani 1 1 d .
C20 C 0.2428(3) -0.3041(6) 0.7800(4) 0.0534(14) Uani 1 1 d .
H20A H 0.1993 -0.2997 0.8125 0.080 Uiso 1 1 calc R
H20B H 0.2568 -0.4118 0.7721 0.080 Uiso 1 1 calc R
H20C H 0.2287 -0.2556 0.7242 0.080 Uiso 1 1 calc R
H1C H 0.328(3) -0.264(6) 0.873(3) 0.042(15) Uiso 1 1 d .

loop_
_atom_site_aniso_label
_atom_site_aniso_U_11
_atom_site_aniso_U_22
_atom_site_aniso_U_33
_atom_site_aniso_U_23
_atom_site_aniso_U_13
_atom_site_aniso_U_12
C19 0.101(5) 0.104(4) 0.067(4) 0.014(4) 0.004(4) -0.033(4)
Cu 0.0238(3) 0.0228(3) 0.0210(3) 0.00260(17) 0.0022(2) -0.00381(18)
O4 0.0418(19) 0.0364(18) 0.053(2) 0.0055(15) 0.0047(15) -0.0032(15)
O5 0.076(3) 0.039(2) 0.064(3) -0.0079(17) -0.037(2) 0.0091(19)
O6 0.055(3) 0.072(3) 0.069(3) 0.011(2) 0.009(2) -0.028(2)
O2 0.0301(16) 0.0315(15) 0.0254(14) 0.0016(12) 0.0041(12) -0.0070(13)
O1W 0.041(2) 0.070(3) 0.059(2) 0.010(2) 0.0050(17) 0.0047(19)
O3 0.053(2) 0.0503(18) 0.0307(16) -0.0126(14) 0.0112(14) 0.0025(16)
N1 0.036(2) 0.0274(18) 0.0344(19) 0.0048(15) 0.0060(16) -0.0040(15)
N3 0.0294(18) 0.0229(16) 0.0221(16) 0.0023(13) 0.0020(13) -0.0040(14)
N2 0.038(2) 0.0344(19) 0.0199(16) 0.0050(14) 0.0036(14) -0.0005(16)
N5 0.0230(17) 0.0208(15) 0.0249(16) 0.0000(13) 0.0031(13) -0.0005(14)
N6 0.042(2) 0.0233(18) 0.049(2) -0.0004(16) -0.0089(19) -0.0036(16)
N4 0.0243(18) 0.0209(16) 0.0355(18) -0.0043(13) 0.0030(14) -0.0050(14)
C1 0.032(2) 0.029(2) 0.0254(19) 0.0036(16) 0.0067(17) -0.0019(18)
C2 0.032(2) 0.028(2) 0.0185(17) -0.0002(15) 0.0034(15) 0.0004(17)
C3 0.034(2) 0.031(2) 0.027(2) -0.0013(17) -0.0001(17) 0.0025(18)
C4 0.042(3) 0.040(3) 0.031(2) -0.003(2) -0.0043(19) 0.002(2)
C5 0.036(3) 0.049(3) 0.040(3) -0.005(2) -0.007(2) -0.006(2)
C6 0.036(3) 0.048(3) 0.041(3) -0.003(2) 0.003(2) -0.011(2)
C7 0.035(2) 0.036(2) 0.031(2) -0.0009(18) 0.0016(18) -0.007(2)
C8 0.029(2) 0.031(2) 0.023(2) -0.0021(16) -0.0005(16) -0.0005(17)
C9 0.025(2) 0.025(2) 0.035(2) 0.0039(16) 0.0071(17) -0.0012(16)
C11 0.027(2) 0.023(2) 0.032(2) -0.0082(16) 0.0031(17) 0.0034(16)
C12 0.029(2) 0.034(2) 0.034(2) -0.0161(18) -0.0019(17) 0.0046(18)
C13 0.032(2) 0.039(2) 0.024(2) -0.0093(18) -0.0001(17) 0.0109(19)
C14 0.036(2) 0.037(2) 0.026(2) -0.0004(18) 0.0072(18) 0.0117(19)
C15 0.026(2) 0.0251(19) 0.027(2) -0.0028(16) 0.0048(16) 0.0037(16)
C16 0.021(2) 0.025(2) 0.0242(19) -0.0040(15) 0.0022(15) 0.0062(15)
C10 0.024(2) 0.0203(18) 0.031(2) -0.0007(15) 0.0056(16) 0.0043(15)
C17 0.028(2) 0.064(2) 0.0184(18) -0.0016(18) -0.0010(16) -0.008(2)
C18 0.045(3) 0.096(3) 0.031(2) 0.010(2) 0.008(2) -0.022(3)
O1 0.0348(17) 0.0260(15) 0.0355(17) 0.0003(13) 0.0055(13) -0.0006(13)
C20 0.056(3) 0.039(3) 0.065(3) -0.014(2) 0.006(3) -0.001(2)

loop_
_atom_type_symbol
_atom_type_description
_atom_type_scat_dispersion_real
_atom_type_scat_dispersion_imag
_atom_type_scat_source
C C 0.0033 0.0016 'International Tables Vol C Tables 4.2.6.8 and 6.1.1.4'
H H 0.0000 0.0000 'International Tables Vol C Tables 4.2.6.8 and 6.1.1.4'
N N 0.0061 0.0033 'International Tables Vol C Tables 4.2.6.8 and 6.1.1.4'
O O 0.0106 0.0060 'International Tables Vol C Tables 4.2.6.8 and 6.1.1.4'
Cu Cu 0.3201 1.2651 'International Tables Vol C Tables 4.2.6.8 and 6.1.1.4'

loop_
_geom_angle_atom_site_label_1
_geom_angle_atom_site_label_2
_geom_angle_atom_site_label_3
_geom_angle
C18 C19 H19A 120.0
C18 C19 H19B 120.0
H19A C19 H19B 120.0
O2 Cu N3 98.44(13)
O2 Cu N5 97.96(12)
N3 Cu N5 159.56(14)
O2 Cu N1 179.07(13)
N3 Cu N1 82.48(14)
N5 Cu N1 81.17(13)
O2 Cu O1 84.15(11)
N3 Cu O1 97.92(13)
N5 Cu O1 95.82(12)
N1 Cu O1 95.62(12)
C17 O2 Cu 119.9(3)
H1W1 O1W H1W2 76.9
C1 N1 C9 115.1(3)
C1 N1 Cu 110.6(2)
C9 N1 Cu 108.9(2)
C1 N1 H1 122.5
C9 N1 H1 122.5
Cu N1 H1 51.0
C2 N3 C8 105.8(3)
C2 N3 Cu 114.1(3)
C8 N3 Cu 139.9(3)
C2 N2 C3 107.5(3)
C2 N2 H2D 126.2
C3 N2 H2D 126.2
C10 N5 C16 106.4(3)
C10 N5 Cu 114.1(3)
C16 N5 Cu 139.2(3)
O5 N6 O6 120.8(5)
O5 N6 O4 119.0(4)
O6 N6 O4 120.1(4)
C10 N4 C11 107.2(3)
C10 N4 H7 126.4
C11 N4 H7 126.4
N1 C1 C2 108.0(3)
N1 C1 H1A 110.1
C2 C1 H1A 110.1
N1 C1 H1B 110.1
C2 C1 H1B 110.1
H1A C1 H1B 108.4
N3 C2 N2 113.0(4)
N3 C2 C1 121.7(3)
N2 C2 C1 125.2(3)
C4 C3 N2 131.7(4)
C4 C3 C8 122.5(4)
N2 C3 C8 105.8(4)
C5 C4 C3 116.7(4)
C5 C4 H4A 121.6
C3 C4 H4A 121.6
C4 C5 C6 121.9(5)
C4 C5 H5A 119.1
C6 C5 H5A 119.1
C7 C6 C5 121.6(4)
C7 C6 H6A 119.2
C5 C6 H6A 119.2
C8 C7 C6 117.1(4)
C8 C7 H7A 121.4
C6 C7 H7A 121.4
C7 C8 N3 131.9(4)
C7 C8 C3 120.2(4)
N3 C8 C3 107.9(4)
N1 C9 C10 107.5(3)
N1 C9 H9A 110.2
C10 C9 H9A 110.2
N1 C9 H9B 110.2
C10 C9 H9B 110.2
H9A C9 H9B 108.5
N4 C11 C12 132.0(4)
N4 C11 C16 105.9(3)
C12 C11 C16 122.1(4)
C13 C12 C11 116.3(4)
C13 C12 H12A 121.8
C11 C12 H12A 121.8
C12 C13 C14 121.9(4)
C12 C13 H13A 119.1
C14 C13 H13A 119.1
C15 C14 C13 121.4(4)
C15 C14 H14A 119.3
C13 C14 H14A 119.3
C14 C15 C16 117.3(4)
C14 C15 H15A 121.3
C16 C15 H15A 121.3
C15 C16 N5 131.2(4)
C15 C16 C11 120.9(4)
N5 C16 C11 107.8(3)
N5 C10 N4 112.8(3)
N5 C10 C9 120.6(3)
N4 C10 C9 126.6(4)
O3 C17 O2 124.2(4)
O3 C17 C18 116.5(5)
O2 C17 C18 119.2(5)
C19 C18 C17 126.0(7)
C19 C18 H18 117.0
C17 C18 H18 117.0
C20 O1 Cu 108.8(3)
C20 O1 H1C 115(4)
Cu O1 H1C 108(4)
O1 C20 H20A 109.5
O1 C20 H20B 109.5
H20A C20 H20B 109.5
O1 C20 H20C 109.5
H20A C20 H20C 109.5
H20B C20 H20C 109.5

loop_
_geom_bond_atom_site_label_1
_geom_bond_atom_site_label_2
_geom_bond_distance
C19 C18 1.245(7)
C19 H19A 0.9300
C19 H19B 0.9300
Cu O2 1.951(3)
Cu N3 1.964(3)
Cu N5 1.973(3)
Cu N1 2.095(3)
Cu O1 2.347(3)
O4 N6 1.259(5)
O5 N6 1.230(5)
O6 N6 1.235(6)
O2 C17 1.271(6)
O1W H1W1 0.8454
O1W H1W2 0.8636
O3 C17 1.260(6)
N1 C1 1.475(5)
N1 C9 1.484(5)
N1 H1 0.8600
N3 C2 1.320(5)
N3 C8 1.405(5)
N2 C2 1.346(5)
N2 C3 1.382(6)
N2 H2D 0.8600
N5 C10 1.319(5)
N5 C16 1.394(5)
N4 C10 1.336(5)
N4 C11 1.392(5)
N4 H7 0.8600
C1 C2 1.500(6)
C1 H1A 0.9700
C1 H1B 0.9700
C3 C4 1.381(6)
C3 C8 1.415(6)
C4 C5 1.378(7)
C4 H4A 0.9300
C5 C6 1.399(7)
C5 H5A 0.9300
C6 C7 1.393(6)
C6 H6A 0.9300
C7 C8 1.392(6)
C7 H7A 0.9300
C9 C10 1.491(5)
C9 H9A 0.9700
C9 H9B 0.9700
C11 C12 1.399(6)
C11 C16 1.404(6)
C12 C13 1.377(7)
C12 H12A 0.9300
C13 C14 1.413(7)
C13 H13A 0.9300
C14 C15 1.382(6)
C14 H14A 0.9300
C15 C16 1.387(6)
C15 H15A 0.9300
C17 C18 1.457(6)
C18 H18 0.9300
O1 C20 1.451(6)
O1 H1C 0.82(5)
C20 H20A 0.9600
C20 H20B 0.9600
C20 H20C 0.9600

loop_
_geom_torsion_atom_site_label_1
_geom_torsion_atom_site_label_2
_geom_torsion_atom_site_label_3
_geom_torsion_atom_site_label_4
_geom_torsion
N3 Cu O2 C17 -88.7(3)
N5 Cu O2 C17 79.0(3)
O1 Cu O2 C17 174.1(3)
N3 Cu N1 C1 15.4(3)
N5 Cu N1 C1 -152.3(3)
O1 Cu N1 C1 112.7(3)
N3 Cu N1 C9 142.8(3)
N5 Cu N1 C9 -24.9(3)
O1 Cu N1 C9 -119.9(3)
O2 Cu N3 C2 171.3(3)
N5 Cu N3 C2 28.3(5)
N1 Cu N3 C2 -8.8(3)
O1 Cu N3 C2 -103.5(3)
O2 Cu N3 C8 -2.2(4)
N5 Cu N3 C8 -145.2(4)
N1 Cu N3 C8 177.7(4)
O1 Cu N3 C8 83.0(4)
O2 Cu N5 C10 -163.5(3)
N3 Cu N5 C10 -20.4(5)
N1 Cu N5 C10 16.8(3)
O1 Cu N5 C10 111.6(3)
O2 Cu N5 C16 9.0(4)
N3 Cu N5 C16 152.1(4)
N1 Cu N5 C16 -170.7(4)
O1 Cu N5 C16 -75.9(4)
C9 N1 C1 C2 -141.9(3)
Cu N1 C1 C2 -18.0(4)
C8 N3 C2 N2 -0.3(4)
Cu N3 C2 N2 -176.0(3)
C8 N3 C2 C1 176.0(4)
Cu N3 C2 C1 0.3(5)
C3 N2 C2 N3 0.4(5)
C3 N2 C2 C1 -175.8(4)
N1 C1 C2 N3 12.5(5)
N1 C1 C2 N2 -171.6(4)
C2 N2 C3 C4 178.7(5)
C2 N2 C3 C8 -0.2(4)
N2 C3 C4 C5 -179.7(5)
C8 C3 C4 C5 -0.9(7)
C3 C4 C5 C6 0.7(7)
C4 C5 C6 C7 -0.7(8)
C5 C6 C7 C8 0.9(7)
C6 C7 C8 N3 179.1(4)
C6 C7 C8 C3 -1.1(6)
C2 N3 C8 C7 179.9(5)
Cu N3 C8 C7 -6.2(8)
C2 N3 C8 C3 0.2(4)
Cu N3 C8 C3 174.0(3)
C4 C3 C8 C7 1.2(6)
N2 C3 C8 C7 -179.7(4)
C4 C3 C8 N3 -179.0(4)
N2 C3 C8 N3 0.0(4)
C1 N1 C9 C10 152.1(3)
Cu N1 C9 C10 27.3(4)
C10 N4 C11 C12 178.3(4)
C10 N4 C11 C16 0.0(4)
N4 C11 C12 C13 -177.1(4)
C16 C11 C12 C13 1.0(6)
C11 C12 C13 C14 -0.3(6)
C12 C13 C14 C15 -0.4(6)
C13 C14 C15 C16 0.4(6)
C14 C15 C16 N5 177.2(4)
C14 C15 C16 C11 0.2(6)
C10 N5 C16 C15 -177.2(4)
Cu N5 C16 C15 10.0(7)
C10 N5 C16 C11 0.1(4)
Cu N5 C16 C11 -172.8(3)
N4 C11 C16 C15 177.5(3)
C12 C11 C16 C15 -1.0(6)
N4 C11 C16 N5 -0.1(4)
C12 C11 C16 N5 -178.6(3)
C16 N5 C10 N4 -0.1(4)
Cu N5 C10 N4 174.8(2)
C16 N5 C10 C9 180.0(3)
Cu N5 C10 C9 -5.1(4)
C11 N4 C10 N5 0.1(4)
C11 N4 C10 C9 180.0(4)
N1 C9 C10 N5 -16.0(5)
N1 C9 C10 N4 164.1(4)
Cu O2 C17 O3 4.3(6)
Cu O2 C17 C18 -176.3(3)
O3 C17 C18 C19 -170.4(6)
O2 C17 C18 C19 10.2(9)
O2 Cu O1 C20 66.4(3)
N3 Cu O1 C20 -31.3(3)
N5 Cu O1 C20 163.8(3)
N1 Cu O1 C20 -114.5(3)
